data_4114155
loop_
_publ_author_name
'David M. Jenkins'
'Jonas C. Peters'

_publ_section_title
;
 Solution and Solid-State Spin-Crossover Behavior in a Pseudotetrahedral
 d7 Ion
;
_journal_name_full 'Journal of the American Chemical Society'
_journal_page_first 11162
_journal_page_last 11163
_journal_paper_doi 10.1021/ja036198f
_journal_volume 125
_journal_year 2003
_chemical_formula_sum 'C72 H65 B Co O P3 Si'
_chemical_formula_weight 1136.98
_chemical_name_common 'BP3CoOSiPh3 295K'
_chemical_name_systematic
; 
 ? 
;
_space_group_IT_number 2
_symmetry_cell_setting triclinic
_symmetry_space_group_name_Hall '-P 1'
_symmetry_space_group_name_H-M 'P -1'
_atom_sites_solution_hydrogens geom
_atom_sites_solution_primary direct
_atom_sites_solution_secondary difmap
_audit_creation_method SHELXL-97
_cell_angle_alpha 78.183(2)
_cell_angle_beta 68.286(2)
_cell_angle_gamma 88.981(2)
_cell_formula_units_Z 2
_cell_length_a 13.4295(15)
_cell_length_b 14.5619(17)
_cell_length_c 17.357(2)
_cell_measurement_reflns_used 3445
_cell_measurement_temperature 295
_cell_measurement_theta_max 22.27
_cell_measurement_theta_min 2.30
_cell_volume 3080.4(6)
_computing_cell_refinement 'SMART v5.054'
_computing_data_collection 'SMART and SAINT'
_computing_data_reduction 'SAINT v6.22'
_computing_molecular_graphics 'Diamond v2.1'
_computing_structure_refinement SHELXL-97
_computing_structure_solution SHELXS-97
_diffrn_ambient_temperature 295
_diffrn_measured_fraction_theta_full 0.764
_diffrn_measured_fraction_theta_max 0.764
_diffrn_radiation_monochromator graphite
_diffrn_radiation_source 'fine-focus sealed tube'
_diffrn_radiation_type MoK\a
_diffrn_radiation_wavelength 0.71073
_diffrn_reflns_av_R_equivalents 0.0597
_diffrn_reflns_av_sigmaI/netI 0.1177
_diffrn_reflns_limit_h_max 14
_diffrn_reflns_limit_h_min -17
_diffrn_reflns_limit_k_max 19
_diffrn_reflns_limit_k_min -19
_diffrn_reflns_limit_l_max 16
_diffrn_reflns_limit_l_min -22
_diffrn_reflns_number 17923
_diffrn_reflns_theta_full 28.37
_diffrn_reflns_theta_max 28.37
_diffrn_reflns_theta_min 1.66
_exptl_absorpt_coefficient_mu 0.419
_exptl_crystal_colour blue/purple
_exptl_crystal_density_diffrn 1.226
_exptl_crystal_description 'irregular block'
_exptl_crystal_F_000 1192
_exptl_crystal_size_max 0.45
_exptl_crystal_size_mid 0.40
_exptl_crystal_size_min 0.35
_refine_diff_density_max 0.464
_refine_diff_density_min -0.309
_refine_diff_density_rms 0.049
_refine_ls_extinction_method none
_refine_ls_goodness_of_fit_ref 1.063
_refine_ls_hydrogen_treatment mixed
_refine_ls_matrix_type full
_refine_ls_number_parameters 712
_refine_ls_number_reflns 11774
_refine_ls_number_restraints 0
_refine_ls_restrained_S_all 1.063
_refine_ls_R_factor_all 0.1288
_refine_ls_R_factor_gt 0.0534
_refine_ls_shift/su_max 0.015
_refine_ls_shift/su_mean 0.001
_refine_ls_structure_factor_coef Fsqd
_refine_ls_weighting_details w=1/\s^2^(Fo^2^)
_refine_ls_weighting_scheme calc
_refine_ls_wR_factor_gt 0.0738
_refine_ls_wR_factor_ref 0.0854
_reflns_number_gt 5552
_reflns_number_total 11774
_reflns_threshold_expression >2sigma(I)
_cod_data_source_file ja036198fsi20030711_043637_2.cif
_cod_data_source_block d:\dmj44\dmj44
_cod_original_cell_volume 3080.3(6)
_cod_database_code 4114155

loop_
_symmetry_equiv_pos_as_xyz
'x, y, z'
'-x, -y, -z'

loop_
_atom_site_label
_atom_site_type_symbol
_atom_site_fract_x
_atom_site_fract_y
_atom_site_fract_z
_atom_site_U_iso_or_equiv
_atom_site_adp_type
_atom_site_occupancy
_atom_site_symmetry_multiplicity
_atom_site_calc_flag
_atom_site_refinement_flags
Co Co 0.86343(4) 0.22453(3) 0.26272(3) 0.04473(14) Uani 1 1 d .
P1 P 0.81486(8) 0.37634(6) 0.25208(6) 0.0486(3) Uani 1 1 d .
P2 P 0.78299(8) 0.18714(6) 0.40904(6) 0.0511(3) Uani 1 1 d .
P3 P 0.71637(8) 0.17763(6) 0.24163(6) 0.0525(3) Uani 1 1 d .
Si Si 1.11026(8) 0.16107(7) 0.15150(6) 0.0549(3) Uani 1 1 d .
O O 0.99933(18) 0.20183(15) 0.20343(14) 0.0652(7) Uani 1 1 d .
B B 0.6051(3) 0.2850(3) 0.3742(2) 0.0446(10) Uani 1 1 d .
C1 C 0.4881(3) 0.3176(2) 0.4263(2) 0.0485(9) Uani 1 1 d .
C2 C 0.3950(4) 0.2989(3) 0.4170(3) 0.1064(17) Uani 1 1 d .
H2 H 0.3979 0.2618 0.3772 0.128 Uiso 1 1 calc R
C3 C 0.2953(4) 0.3301(4) 0.4613(3) 0.130(2) Uani 1 1 d .
H3 H 0.2336 0.3133 0.4516 0.156 Uiso 1 1 calc R
C4 C 0.2865(4) 0.3837(3) 0.5177(3) 0.0977(16) Uani 1 1 d .
H4 H 0.2199 0.4079 0.5463 0.117 Uiso 1 1 calc R
C5 C 0.3752(4) 0.4022(3) 0.5326(3) 0.0946(15) Uani 1 1 d .
H5 H 0.3703 0.4374 0.5741 0.114 Uiso 1 1 calc R
C6 C 0.4727(3) 0.3705(3) 0.4882(2) 0.0810(13) Uani 1 1 d .
H6 H 0.5332 0.3854 0.5003 0.097 Uiso 1 1 calc R
C7 C 0.6907(2) 0.3817(2) 0.33878(18) 0.0468(9) Uani 1 1 d .
H7A H 0.7079 0.3936 0.3868 0.056 Uiso 1 1 calc R
H7B H 0.6533 0.4362 0.3209 0.056 Uiso 1 1 calc R
C8 C 0.6416(2) 0.2026(2) 0.43833(18) 0.0486(9) Uani 1 1 d .
H8A H 0.6056 0.1418 0.4428 0.058 Uiso 1 1 calc R
H8B H 0.6138 0.2171 0.4956 0.058 Uiso 1 1 calc R
C9 C 0.6018(2) 0.2428(2) 0.29214(19) 0.0495(9) Uani 1 1 d .
H9A H 0.5962 0.2962 0.2486 0.059 Uiso 1 1 calc R
H9B H 0.5358 0.2010 0.3122 0.059 Uiso 1 1 calc R
C10 C 0.7949(3) 0.4253(2) 0.1541(2) 0.0484(9) Uani 1 1 d .
C11 C 0.7082(3) 0.4756(2) 0.1505(2) 0.0688(11) Uani 1 1 d .
H11 H 0.6547 0.4861 0.2015 0.083 Uiso 1 1 calc R
C12 C 0.6981(4) 0.5106(3) 0.0745(3) 0.0901(14) Uani 1 1 d .
H12 H 0.6376 0.5451 0.0735 0.108 Uiso 1 1 calc R
C13 C 0.7730(4) 0.4969(3) 0.0001(3) 0.0887(14) Uani 1 1 d .
H13 H 0.7650 0.5215 -0.0522 0.106 Uiso 1 1 calc R
C14 C 0.8595(4) 0.4476(3) 0.0018(2) 0.0827(13) Uani 1 1 d .
H14 H 0.9124 0.4374 -0.0495 0.099 Uiso 1 1 calc R
C15 C 0.8701(3) 0.4121(3) 0.0788(2) 0.0691(11) Uani 1 1 d .
H15 H 0.9308 0.3779 0.0794 0.083 Uiso 1 1 calc R
C16 C 0.9148(3) 0.4603(2) 0.2522(2) 0.0495(9) Uani 1 1 d .
C17 C 0.8853(3) 0.5429(3) 0.2793(2) 0.0718(12) Uani 1 1 d .
H17 H 0.8120 0.5573 0.2974 0.086 Uiso 1 1 calc R
C18 C 0.9617(4) 0.6052(3) 0.2805(3) 0.0900(14) Uani 1 1 d .
H18 H 0.9411 0.6621 0.2993 0.108 Uiso 1 1 calc R
C19 C 1.0679(4) 0.5833(3) 0.2541(3) 0.0857(14) Uani 1 1 d .
H19 H 1.1211 0.6255 0.2541 0.103 Uiso 1 1 calc R
C20 C 1.0967(4) 0.5014(3) 0.2279(2) 0.0786(13) Uani 1 1 d .
H20 H 1.1700 0.4869 0.2098 0.094 Uiso 1 1 calc R
C21 C 1.0214(3) 0.4395(3) 0.2273(2) 0.0639(11) Uani 1 1 d .
H21 H 1.0426 0.3821 0.2097 0.077 Uiso 1 1 calc R
C22 C 0.8354(3) 0.2643(2) 0.4589(2) 0.0510(10) Uani 1 1 d .
C23 C 0.7740(3) 0.2955(3) 0.5296(3) 0.0864(13) Uani 1 1 d .
H23 H 0.6993 0.2780 0.5554 0.104 Uiso 1 1 calc R
C24 C 0.8200(5) 0.3530(4) 0.5647(3) 0.1066(17) Uani 1 1 d .
H24 H 0.7763 0.3745 0.6138 0.128 Uiso 1 1 calc R
C25 C 0.9257(5) 0.3780(3) 0.5293(3) 0.1000(18) Uani 1 1 d .
H25 H 0.9565 0.4170 0.5534 0.120 Uiso 1 1 calc R
C26 C 0.9883(4) 0.3471(3) 0.4589(3) 0.1013(17) Uani 1 1 d .
H26 H 1.0631 0.3645 0.4339 0.122 Uiso 1 1 calc R
C27 C 0.9432(4) 0.2904(3) 0.4239(2) 0.0787(13) Uani 1 1 d .
H27 H 0.9876 0.2692 0.3747 0.094 Uiso 1 1 calc R
C28 C 0.8010(3) 0.0716(2) 0.4641(2) 0.0551(10) Uani 1 1 d .
C29 C 0.7205(4) 0.0244(3) 0.5376(3) 0.0851(13) Uani 1 1 d .
H29 H 0.6539 0.0519 0.5596 0.102 Uiso 1 1 calc R
C30 C 0.7370(4) -0.0636(3) 0.5793(3) 0.1116(17) Uani 1 1 d .
H30 H 0.6825 -0.0953 0.6305 0.134 Uiso 1 1 calc R
C31 C 0.8324(5) -0.1044(3) 0.5462(4) 0.1037(17) Uani 1 1 d .
H31 H 0.8435 -0.1644 0.5746 0.124 Uiso 1 1 calc R
C32 C 0.9117(4) -0.0585(4) 0.4721(3) 0.0921(15) Uani 1 1 d .
H32 H 0.9771 -0.0872 0.4486 0.111 Uiso 1 1 calc R
C33 C 0.8957(3) 0.0294(3) 0.4321(2) 0.0705(12) Uani 1 1 d .
H33 H 0.9511 0.0614 0.3815 0.085 Uiso 1 1 calc R
C34 C 0.6753(4) 0.0535(3) 0.2823(2) 0.0611(11) Uani 1 1 d .
C35 C 0.5822(4) 0.0166(3) 0.2804(3) 0.1063(17) Uani 1 1 d .
H35 H 0.5388 0.0565 0.2574 0.128 Uiso 1 1 calc R
C36 C 0.5519(5) -0.0786(5) 0.3121(4) 0.155(3) Uani 1 1 d .
H36 H 0.4882 -0.1040 0.3104 0.187 Uiso 1 1 calc R
C37 C 0.6149(7) -0.1354(5) 0.3457(4) 0.160(4) Uani 1 1 d .
H37 H 0.5932 -0.2001 0.3690 0.192 Uiso 1 1 calc R
C38 C 0.7071(7) -0.1008(4) 0.3461(4) 0.143(3) Uani 1 1 d .
H38 H 0.7507 -0.1408 0.3688 0.171 Uiso 1 1 calc R
C39 C 0.7372(4) -0.0062(3) 0.3131(3) 0.0975(16) Uani 1 1 d .
H39 H 0.8032 0.0177 0.3119 0.117 Uiso 1 1 calc R
C40 C 0.7380(3) 0.1913(2) 0.1294(2) 0.0542(10) Uani 1 1 d .
C41 C 0.6643(4) 0.2254(3) 0.0961(3) 0.1028(16) Uani 1 1 d .
H41 H 0.5981 0.2447 0.1314 0.123 Uiso 1 1 calc R
C42 C 0.6861(5) 0.2321(4) 0.0104(3) 0.142(2) Uani 1 1 d .
H42 H 0.6341 0.2551 -0.0125 0.170 Uiso 1 1 calc R
C43 C 0.7818(5) 0.2057(3) -0.0416(3) 0.1047(17) Uani 1 1 d .
H43 H 0.7963 0.2113 -0.1003 0.126 Uiso 1 1 calc R
C44 C 0.8544(4) 0.1724(3) -0.0094(3) 0.0847(13) Uani 1 1 d .
H44 H 0.9204 0.1534 -0.0452 0.102 Uiso 1 1 calc R
C45 C 0.8342(3) 0.1651(3) 0.0765(2) 0.0683(11) Uani 1 1 d .
H45 H 0.8869 0.1420 0.0987 0.082 Uiso 1 1 calc R
C46 C 1.2254(3) 0.2311(2) 0.1534(2) 0.0540(10) Uani 1 1 d .
C47 C 1.2203(4) 0.2562(3) 0.2268(2) 0.0794(13) Uani 1 1 d .
H47 H 1.1581 0.2360 0.2767 0.095 Uiso 1 1 calc R
C48 C 1.3003(5) 0.3088(4) 0.2320(3) 0.1016(16) Uani 1 1 d .
H48 H 1.2931 0.3237 0.2846 0.122 Uiso 1 1 calc R
C49 C 1.3902(4) 0.3398(3) 0.1614(4) 0.0958(16) Uani 1 1 d .
H49 H 1.4465 0.3759 0.1642 0.115 Uiso 1 1 calc R
C50 C 1.3976(4) 0.3181(3) 0.0874(3) 0.1006(16) Uani 1 1 d .
H50 H 1.4590 0.3405 0.0374 0.121 Uiso 1 1 calc R
C51 C 1.3169(4) 0.2638(3) 0.0838(3) 0.0787(13) Uani 1 1 d .
H51 H 1.3249 0.2485 0.0312 0.094 Uiso 1 1 calc R
C52 C 1.1124(3) 0.0344(3) 0.2019(2) 0.0642(11) Uani 1 1 d .
C53 C 1.1816(4) 0.0036(3) 0.2424(3) 0.0951(15) Uani 1 1 d .
H53 H 1.2341 0.0468 0.2420 0.114 Uiso 1 1 calc R
C54 C 1.1759(5) -0.0901(4) 0.2841(3) 0.121(2) Uani 1 1 d .
H54 H 1.2236 -0.1100 0.3124 0.145 Uiso 1 1 calc R
C55 C 1.1026(6) -0.1526(3) 0.2842(3) 0.116(2) Uani 1 1 d .
H55 H 1.0995 -0.2164 0.3121 0.139 Uiso 1 1 calc R
C56 C 1.0337(5) -0.1250(3) 0.2448(3) 0.1167(19) Uani 1 1 d .
H56 H 0.9823 -0.1690 0.2449 0.140 Uiso 1 1 calc R
C57 C 1.0388(4) -0.0319(3) 0.2045(3) 0.0882(14) Uani 1 1 d .
H57 H 0.9895 -0.0130 0.1775 0.106 Uiso 1 1 calc R
C58 C 1.1293(3) 0.1718(3) 0.0370(2) 0.0564(10) Uani 1 1 d .
C59 C 1.1243(3) 0.2597(3) -0.0105(3) 0.0730(12) Uani 1 1 d .
H59 H 1.1071 0.3111 0.0171 0.088 Uiso 1 1 calc R
C60 C 1.1436(4) 0.2757(3) -0.0975(3) 0.0944(15) Uani 1 1 d .
H60 H 1.1386 0.3368 -0.1276 0.113 Uiso 1 1 calc R
C61 C 1.1696(4) 0.2031(4) -0.1387(3) 0.0973(16) Uani 1 1 d .
H61 H 1.1838 0.2132 -0.1977 0.117 Uiso 1 1 calc R
C62 C 1.1747(3) 0.1171(4) -0.0945(3) 0.0917(15) Uani 1 1 d .
H62 H 1.1919 0.0663 -0.1228 0.110 Uiso 1 1 calc R
C63 C 1.1552(3) 0.1004(3) -0.0072(3) 0.0755(12) Uani 1 1 d .
H63 H 1.1600 0.0388 0.0220 0.091 Uiso 1 1 calc R
C64 C 0.4615(9) 0.5790(7) 0.2947(5) 0.142(3) Uani 1 1 d .
H64 H 0.4626 0.5334 0.3421 0.170 Uiso 1 1 calc R
C65 C 0.5243(7) 0.6591(8) 0.2656(7) 0.159(3) Uani 1 1 d .
H65 H 0.5702 0.6704 0.2937 0.191 Uiso 1 1 calc R
C66 C 0.5247(7) 0.7223(6) 0.1998(7) 0.157(3) Uani 1 1 d .
H66 H 0.5721 0.7771 0.1794 0.188 Uiso 1 1 calc R
C67 C 0.4581(9) 0.7091(6) 0.1617(4) 0.151(3) Uani 1 1 d .
H67 H 0.4561 0.7566 0.1158 0.182 Uiso 1 1 calc R
C68 C 0.3934(6) 0.6301(9) 0.1865(6) 0.149(3) Uani 1 1 d .
H68 H 0.3478 0.6204 0.1577 0.179 Uiso 1 1 calc R
C69 C 0.3954(6) 0.5660(6) 0.2527(7) 0.143(2) Uani 1 1 d .
H69 H 0.3502 0.5100 0.2713 0.172 Uiso 1 1 calc R
C70 C 0.5644(8) -0.0048(6) 0.0439(7) 0.187(3) Uani 1 1 d .
H70 H 0.6106 -0.0077 0.0746 0.224 Uiso 1 1 calc R
C71 C 0.4635(11) 0.0088(7) 0.0788(5) 0.235(4) Uani 1 1 d .
H71 H 0.4345 0.0150 0.1362 0.282 Uiso 1 1 calc R
C72 C 0.3996(6) 0.0143(8) 0.0343(9) 0.248(5) Uani 1 1 d .
H72 H 0.3261 0.0254 0.0608 0.298 Uiso 1 1 calc R

loop_
_atom_site_aniso_label
_atom_site_aniso_U_11
_atom_site_aniso_U_22
_atom_site_aniso_U_33
_atom_site_aniso_U_23
_atom_site_aniso_U_13
_atom_site_aniso_U_12
Co 0.0486(3) 0.0443(3) 0.0431(3) -0.0126(2) -0.0175(3) 0.0030(2)
P1 0.0565(7) 0.0437(6) 0.0457(6) -0.0111(5) -0.0184(5) 0.0054(5)
P2 0.0553(7) 0.0527(6) 0.0446(6) -0.0117(5) -0.0171(5) 0.0029(5)
P3 0.0513(7) 0.0545(6) 0.0522(6) -0.0142(5) -0.0183(6) 0.0020(5)
Si 0.0524(7) 0.0562(7) 0.0565(7) -0.0185(6) -0.0177(6) 0.0092(6)
O 0.0526(17) 0.0697(16) 0.0734(17) -0.0255(14) -0.0186(14) 0.0084(13)
B 0.049(3) 0.046(3) 0.039(2) -0.014(2) -0.015(2) 0.007(2)
C1 0.055(3) 0.048(2) 0.043(2) -0.0090(18) -0.018(2) -0.003(2)
C2 0.065(3) 0.172(5) 0.121(4) -0.106(4) -0.041(3) 0.030(3)
C3 0.066(4) 0.231(6) 0.142(5) -0.127(5) -0.050(3) 0.047(4)
C4 0.060(3) 0.143(4) 0.102(4) -0.062(3) -0.027(3) 0.043(3)
C5 0.088(4) 0.103(4) 0.093(4) -0.059(3) -0.015(3) 0.020(3)
C6 0.060(3) 0.106(3) 0.085(3) -0.049(3) -0.022(3) -0.001(3)
C7 0.056(2) 0.044(2) 0.043(2) -0.0112(17) -0.0210(19) 0.0024(19)
C8 0.053(3) 0.047(2) 0.039(2) -0.0072(17) -0.0116(19) -0.0074(19)
C9 0.046(2) 0.050(2) 0.057(2) -0.0164(18) -0.021(2) -0.0030(18)
C10 0.055(3) 0.040(2) 0.045(2) -0.0085(18) -0.014(2) 0.0003(19)
C11 0.082(3) 0.078(3) 0.045(3) -0.011(2) -0.024(2) 0.023(2)
C12 0.093(4) 0.104(4) 0.070(3) -0.011(3) -0.033(3) 0.033(3)
C13 0.114(4) 0.091(4) 0.072(3) -0.006(3) -0.053(3) 0.011(3)
C14 0.097(4) 0.094(3) 0.048(3) -0.011(2) -0.020(3) 0.003(3)
C15 0.073(3) 0.080(3) 0.050(3) -0.011(2) -0.019(2) 0.011(2)
C16 0.059(3) 0.040(2) 0.046(2) -0.0010(18) -0.019(2) -0.008(2)
C17 0.075(3) 0.053(3) 0.083(3) -0.015(2) -0.025(3) -0.006(2)
C18 0.101(4) 0.067(3) 0.096(4) -0.026(3) -0.023(3) -0.024(3)
C19 0.079(4) 0.102(4) 0.068(3) -0.008(3) -0.021(3) -0.041(3)
C20 0.075(4) 0.088(3) 0.073(3) -0.015(3) -0.029(3) -0.010(3)
C21 0.057(3) 0.066(3) 0.065(3) -0.016(2) -0.018(2) -0.007(2)
C22 0.058(3) 0.050(2) 0.047(2) -0.0087(19) -0.022(2) 0.009(2)
C23 0.077(3) 0.114(4) 0.077(3) -0.050(3) -0.023(3) 0.002(3)
C24 0.131(5) 0.119(4) 0.101(4) -0.064(3) -0.057(4) 0.018(4)
C25 0.153(6) 0.078(4) 0.095(4) -0.008(3) -0.081(5) -0.016(4)
C26 0.092(4) 0.118(4) 0.102(4) -0.011(3) -0.050(4) -0.040(3)
C27 0.066(3) 0.099(3) 0.068(3) -0.022(3) -0.019(3) -0.005(3)
C28 0.065(3) 0.055(2) 0.052(3) -0.018(2) -0.025(2) 0.004(2)
C29 0.092(4) 0.065(3) 0.081(3) 0.002(3) -0.022(3) 0.015(3)
C30 0.121(5) 0.088(4) 0.101(4) 0.009(3) -0.029(4) 0.007(4)
C31 0.148(6) 0.074(4) 0.111(5) -0.013(4) -0.077(4) 0.025(4)
C32 0.099(4) 0.101(4) 0.103(4) -0.040(3) -0.060(4) 0.036(3)
C33 0.085(3) 0.067(3) 0.069(3) -0.016(2) -0.040(3) 0.021(3)
C34 0.072(3) 0.056(3) 0.046(2) -0.012(2) -0.010(2) 0.002(3)
C35 0.074(4) 0.068(4) 0.151(5) -0.028(3) -0.009(4) -0.013(3)
C36 0.102(5) 0.087(5) 0.199(7) -0.048(5) 0.045(5) -0.037(4)
C37 0.233(11) 0.061(5) 0.093(5) -0.017(4) 0.047(6) -0.020(6)
C38 0.288(11) 0.061(5) 0.099(5) -0.024(4) -0.092(6) 0.026(5)
C39 0.171(5) 0.060(3) 0.090(4) -0.030(3) -0.074(4) 0.018(3)
C40 0.051(3) 0.061(2) 0.051(2) -0.014(2) -0.018(2) -0.005(2)
C41 0.098(4) 0.168(5) 0.060(3) -0.045(3) -0.041(3) 0.050(3)
C42 0.148(6) 0.220(6) 0.091(4) -0.056(4) -0.075(4) 0.092(5)
C43 0.121(5) 0.139(4) 0.063(3) -0.041(3) -0.036(3) 0.035(4)
C44 0.079(4) 0.101(4) 0.068(3) -0.040(3) -0.009(3) 0.004(3)
C45 0.063(3) 0.081(3) 0.064(3) -0.028(2) -0.020(2) 0.010(2)
C46 0.052(3) 0.059(2) 0.056(3) -0.021(2) -0.022(2) 0.011(2)
C47 0.071(3) 0.102(3) 0.067(3) -0.029(3) -0.022(3) -0.005(3)
C48 0.091(4) 0.139(5) 0.105(4) -0.062(4) -0.052(4) 0.005(4)
C49 0.072(4) 0.104(4) 0.138(5) -0.043(4) -0.060(4) 0.005(3)
C50 0.063(4) 0.139(5) 0.099(4) -0.020(4) -0.032(3) -0.009(3)
C51 0.059(3) 0.114(4) 0.067(3) -0.031(3) -0.022(3) 0.000(3)
C52 0.069(3) 0.064(3) 0.060(3) -0.019(2) -0.020(2) 0.007(2)
C53 0.106(4) 0.078(4) 0.114(4) -0.011(3) -0.061(3) 0.010(3)
C54 0.169(6) 0.084(4) 0.137(5) -0.010(4) -0.096(5) 0.020(4)
C55 0.197(7) 0.062(4) 0.098(4) -0.012(3) -0.069(4) 0.010(4)
C56 0.181(6) 0.061(4) 0.115(5) -0.012(3) -0.066(4) -0.013(4)
C57 0.110(4) 0.064(3) 0.100(4) -0.013(3) -0.051(3) -0.005(3)
C58 0.055(3) 0.058(3) 0.055(2) -0.009(2) -0.020(2) 0.002(2)
C59 0.074(3) 0.073(3) 0.073(3) -0.022(3) -0.026(3) 0.008(2)
C60 0.106(4) 0.103(4) 0.069(3) 0.009(3) -0.041(3) -0.003(3)
C61 0.111(4) 0.118(4) 0.064(3) -0.019(3) -0.034(3) -0.013(4)
C62 0.104(4) 0.111(4) 0.068(3) -0.045(3) -0.027(3) 0.008(3)
C63 0.080(3) 0.075(3) 0.078(3) -0.031(3) -0.029(3) 0.014(2)
C64 0.156(8) 0.144(7) 0.119(6) -0.030(6) -0.045(6) 0.079(6)
C65 0.178(8) 0.160(8) 0.180(9) -0.043(7) -0.109(7) 0.010(7)
C66 0.172(8) 0.147(7) 0.164(8) -0.025(6) -0.080(6) -0.033(5)
C67 0.173(8) 0.165(8) 0.115(5) -0.003(5) -0.066(6) -0.020(6)
C68 0.127(6) 0.216(9) 0.110(6) -0.043(6) -0.044(5) -0.040(7)
C69 0.138(7) 0.132(6) 0.133(7) -0.037(6) -0.016(6) -0.016(5)
C70 0.103(8) 0.291(9) 0.186(9) -0.092(7) -0.054(6) 0.044(6)
C71 0.120(8) 0.433(13) 0.199(8) -0.161(9) -0.067(8) 0.098(8)
C72 0.104(7) 0.456(14) 0.246(12) -0.191(11) -0.078(9) 0.095(8)

loop_
_atom_type_symbol
_atom_type_description
_atom_type_scat_dispersion_real
_atom_type_scat_dispersion_imag
_atom_type_scat_source
C C 0.0033 0.0016 'International Tables Vol C Tables 4.2.6.8 and 6.1.1.4'
H H 0.0000 0.0000 'International Tables Vol C Tables 4.2.6.8 and 6.1.1.4'
B B 0.0013 0.0007 'International Tables Vol C Tables 4.2.6.8 and 6.1.1.4'
O O 0.0106 0.0060 'International Tables Vol C Tables 4.2.6.8 and 6.1.1.4'
Si Si 0.0817 0.0704 'International Tables Vol C Tables 4.2.6.8 and 6.1.1.4'
P P 0.1023 0.0942 'International Tables Vol C Tables 4.2.6.8 and 6.1.1.4'
Co Co 0.3494 0.9721 'International Tables Vol C Tables 4.2.6.8 and 6.1.1.4'

loop_
_geom_angle_atom_site_label_1
_geom_angle_atom_site_label_2
_geom_angle_atom_site_label_3
_geom_angle
_geom_angle_site_symmetry_1
_geom_angle_site_symmetry_3
_geom_angle_publ_flag
O Co P3 124.88(8) . . y
O Co P1 118.93(8) . . y
P3 Co P1 91.54(4) . . y
O Co P2 124.45(8) . . y
P3 Co P2 94.53(4) . . y
P1 Co P2 94.05(4) . . y
C7 P1 C10 107.53(15) . . ?
C7 P1 C16 108.62(15) . . ?
C10 P1 C16 103.02(15) . . ?
C7 P1 Co 109.09(10) . . ?
C10 P1 Co 113.83(11) . . ?
C16 P1 Co 114.37(12) . . ?
C8 P2 C28 108.74(17) . . ?
C8 P2 C22 107.59(16) . . ?
C28 P2 C22 101.43(14) . . ?
C8 P2 Co 108.34(10) . . ?
C28 P2 Co 118.06(13) . . ?
C22 P2 Co 112.13(12) . . ?
C34 P3 C9 107.15(17) . . ?
C34 P3 C40 101.85(16) . . ?
C9 P3 C40 109.37(16) . . ?
C34 P3 Co 114.76(15) . . ?
C9 P3 Co 110.12(10) . . ?
C40 P3 Co 113.14(12) . . ?
O Si C52 109.51(15) . . ?
O Si C46 109.14(14) . . ?
C52 Si C46 109.63(18) . . ?
O Si C58 111.63(14) . . ?
C52 Si C58 109.63(17) . . ?
C46 Si C58 107.25(17) . . ?
Si O Co 168.33(15) . . y
C1 B C8 109.4(3) . . ?
C1 B C9 110.1(3) . . ?
C8 B C9 109.7(3) . . ?
C1 B C7 106.6(3) . . ?
C8 B C7 110.6(3) . . ?
C9 B C7 110.3(3) . . ?
C2 C1 C6 112.0(3) . . ?
C2 C1 B 126.2(3) . . ?
C6 C1 B 121.8(3) . . ?
C1 C2 C3 125.0(4) . . ?
C1 C2 H2 117.5 . . ?
C3 C2 H2 117.5 . . ?
C4 C3 C2 120.1(4) . . ?
C4 C3 H3 119.9 . . ?
C2 C3 H3 119.9 . . ?
C3 C4 C5 118.0(4) . . ?
C3 C4 H4 121.0 . . ?
C5 C4 H4 121.0 . . ?
C4 C5 C6 120.7(4) . . ?
C4 C5 H5 119.6 . . ?
C6 C5 H5 119.6 . . ?
C5 C6 C1 124.0(4) . . ?
C5 C6 H6 118.0 . . ?
C1 C6 H6 118.0 . . ?
B C7 P1 115.9(2) . . ?
B C7 H7A 108.3 . . ?
P1 C7 H7A 108.3 . . ?
B C7 H7B 108.3 . . ?
P1 C7 H7B 108.3 . . ?
H7A C7 H7B 107.4 . . ?
B C8 P2 117.0(2) . . ?
B C8 H8A 108.1 . . ?
P2 C8 H8A 108.1 . . ?
B C8 H8B 108.1 . . ?
P2 C8 H8B 108.1 . . ?
H8A C8 H8B 107.3 . . ?
B C9 P3 116.0(2) . . ?
B C9 H9A 108.3 . . ?
P3 C9 H9A 108.3 . . ?
B C9 H9B 108.3 . . ?
P3 C9 H9B 108.3 . . ?
H9A C9 H9B 107.4 . . ?
C15 C10 C11 117.5(3) . . ?
C15 C10 P1 118.7(3) . . ?
C11 C10 P1 123.8(3) . . ?
C12 C11 C10 120.8(4) . . ?
C12 C11 H11 119.6 . . ?
C10 C11 H11 119.6 . . ?
C13 C12 C11 121.3(4) . . ?
C13 C12 H12 119.4 . . ?
C11 C12 H12 119.4 . . ?
C12 C13 C14 119.1(4) . . ?
C12 C13 H13 120.4 . . ?
C14 C13 H13 120.4 . . ?
C13 C14 C15 119.7(4) . . ?
C13 C14 H14 120.1 . . ?
C15 C14 H14 120.1 . . ?
C10 C15 C14 121.5(4) . . ?
C10 C15 H15 119.2 . . ?
C14 C15 H15 119.2 . . ?
C17 C16 C21 119.1(3) . . ?
C17 C16 P1 121.2(3) . . ?
C21 C16 P1 119.7(3) . . ?
C16 C17 C18 120.7(4) . . ?
C16 C17 H17 119.7 . . ?
C18 C17 H17 119.7 . . ?
C19 C18 C17 119.0(4) . . ?
C19 C18 H18 120.5 . . ?
C17 C18 H18 120.5 . . ?
C20 C19 C18 120.2(4) . . ?
C20 C19 H19 119.9 . . ?
C18 C19 H19 119.9 . . ?
C19 C20 C21 120.9(4) . . ?
C19 C20 H20 119.5 . . ?
C21 C20 H20 119.5 . . ?
C20 C21 C16 120.1(4) . . ?
C20 C21 H21 119.9 . . ?
C16 C21 H21 119.9 . . ?
C23 C22 C27 118.0(4) . . ?
C23 C22 P2 123.9(3) . . ?
C27 C22 P2 118.0(3) . . ?
C22 C23 C24 120.6(4) . . ?
C22 C23 H23 119.7 . . ?
C24 C23 H23 119.7 . . ?
C25 C24 C23 120.4(5) . . ?
C25 C24 H24 119.8 . . ?
C23 C24 H24 119.8 . . ?
C24 C25 C26 119.8(5) . . ?
C24 C25 H25 120.1 . . ?
C26 C25 H25 120.1 . . ?
C25 C26 C27 120.1(5) . . ?
C25 C26 H26 120.0 . . ?
C27 C26 H26 120.0 . . ?
C22 C27 C26 121.1(4) . . ?
C22 C27 H27 119.5 . . ?
C26 C27 H27 119.5 . . ?
C33 C28 C29 119.1(4) . . ?
C33 C28 P2 119.7(3) . . ?
C29 C28 P2 121.2(3) . . ?
C28 C29 C30 120.0(4) . . ?
C28 C29 H29 120.0 . . ?
C30 C29 H29 120.0 . . ?
C31 C30 C29 120.0(5) . . ?
C31 C30 H30 120.0 . . ?
C29 C30 H30 120.0 . . ?
C30 C31 C32 120.2(5) . . ?
C30 C31 H31 119.9 . . ?
C32 C31 H31 119.9 . . ?
C31 C32 C33 119.6(5) . . ?
C31 C32 H32 120.2 . . ?
C33 C32 H32 120.2 . . ?
C28 C33 C32 121.2(4) . . ?
C28 C33 H33 119.4 . . ?
C32 C33 H33 119.4 . . ?
C39 C34 C35 118.2(4) . . ?
C39 C34 P3 120.6(4) . . ?
C35 C34 P3 121.1(4) . . ?
C34 C35 C36 120.3(5) . . ?
C34 C35 H35 119.9 . . ?
C36 C35 H35 119.9 . . ?
C37 C36 C35 119.3(7) . . ?
C37 C36 H36 120.3 . . ?
C35 C36 H36 120.3 . . ?
C38 C37 C36 120.9(8) . . ?
C38 C37 H37 119.5 . . ?
C36 C37 H37 119.5 . . ?
C37 C38 C39 119.1(7) . . ?
C37 C38 H38 120.5 . . ?
C39 C38 H38 120.5 . . ?
C34 C39 C38 122.0(5) . . ?
C34 C39 H39 119.0 . . ?
C38 C39 H39 119.0 . . ?
C41 C40 C45 119.0(3) . . ?
C41 C40 P3 123.3(3) . . ?
C45 C40 P3 117.7(3) . . ?
C40 C41 C42 119.8(4) . . ?
C40 C41 H41 120.1 . . ?
C42 C41 H41 120.1 . . ?
C43 C42 C41 120.9(4) . . ?
C43 C42 H42 119.6 . . ?
C41 C42 H42 119.6 . . ?
C44 C43 C42 119.6(4) . . ?
C44 C43 H43 120.2 . . ?
C42 C43 H43 120.2 . . ?
C43 C44 C45 120.5(4) . . ?
C43 C44 H44 119.8 . . ?
C45 C44 H44 119.8 . . ?
C40 C45 C44 120.3(4) . . ?
C40 C45 H45 119.9 . . ?
C44 C45 H45 119.9 . . ?
C51 C46 C47 115.0(4) . . ?
C51 C46 Si 124.3(3) . . ?
C47 C46 Si 120.6(3) . . ?
C48 C47 C46 123.5(4) . . ?
C48 C47 H47 118.3 . . ?
C46 C47 H47 118.3 . . ?
C49 C48 C47 119.7(4) . . ?
C49 C48 H48 120.1 . . ?
C47 C48 H48 120.1 . . ?
C50 C49 C48 118.7(5) . . ?
C50 C49 H49 120.6 . . ?
C48 C49 H49 120.6 . . ?
C49 C50 C51 120.7(5) . . ?
C49 C50 H50 119.7 . . ?
C51 C50 H50 119.7 . . ?
C46 C51 C50 122.3(4) . . ?
C46 C51 H51 118.8 . . ?
C50 C51 H51 118.8 . . ?
C57 C52 C53 116.5(4) . . ?
C57 C52 Si 120.6(3) . . ?
C53 C52 Si 122.8(4) . . ?
C52 C53 C54 121.1(4) . . ?
C52 C53 H53 119.5 . . ?
C54 C53 H53 119.5 . . ?
C55 C54 C53 120.1(5) . . ?
C55 C54 H54 120.0 . . ?
C53 C54 H54 120.0 . . ?
C54 C55 C56 120.5(5) . . ?
C54 C55 H55 119.8 . . ?
C56 C55 H55 119.8 . . ?
C55 C56 C57 119.3(5) . . ?
C55 C56 H56 120.4 . . ?
C57 C56 H56 120.4 . . ?
C52 C57 C56 122.6(4) . . ?
C52 C57 H57 118.7 . . ?
C56 C57 H57 118.7 . . ?
C63 C58 C59 115.5(3) . . ?
C63 C58 Si 125.8(3) . . ?
C59 C58 Si 118.6(3) . . ?
C58 C59 C60 122.7(4) . . ?
C58 C59 H59 118.6 . . ?
C60 C59 H59 118.6 . . ?
C61 C60 C59 119.7(4) . . ?
C61 C60 H60 120.2 . . ?
C59 C60 H60 120.2 . . ?
C62 C61 C60 119.0(4) . . ?
C62 C61 H61 120.5 . . ?
C60 C61 H61 120.5 . . ?
C61 C62 C63 121.6(4) . . ?
C61 C62 H62 119.2 . . ?
C63 C62 H62 119.2 . . ?
C58 C63 C62 121.4(4) . . ?
C58 C63 H63 119.3 . . ?
C62 C63 H63 119.3 . . ?
C65 C64 C69 116.9(8) . . ?
C65 C64 H64 121.5 . . ?
C69 C64 H64 121.5 . . ?
C66 C65 C64 122.4(9) . . ?
C66 C65 H65 118.8 . . ?
C64 C65 H65 118.8 . . ?
C65 C66 C67 119.5(8) . . ?
C65 C66 H66 120.3 . . ?
C67 C66 H66 120.3 . . ?
C66 C67 C68 121.7(8) . . ?
C66 C67 H67 119.2 . . ?
C68 C67 H67 119.2 . . ?
C69 C68 C67 118.0(8) . . ?
C69 C68 H68 121.0 . . ?
C67 C68 H68 121.0 . . ?
C68 C69 C64 121.6(8) . . ?
C68 C69 H69 119.2 . . ?
C64 C69 H69 119.2 . . ?
C71 C70 C72 117.7(9) . 2_655 ?
C71 C70 H70 121.2 . . ?
C72 C70 H70 121.2 2_655 . ?
C70 C71 C72 120.5(8) . . ?
C70 C71 H71 119.8 . . ?
C72 C71 H71 119.8 . . ?
C70 C72 C71 121.9(8) 2_655 . ?
C70 C72 H72 119.1 2_655 . ?
C71 C72 H72 119.1 . . ?

loop_
_geom_bond_atom_site_label_1
_geom_bond_atom_site_label_2
_geom_bond_distance
_geom_bond_site_symmetry_2
_geom_bond_publ_flag
Co O 1.796(2) . y
Co P3 2.2774(10) . y
Co P1 2.2841(10) . y
Co P2 2.3103(10) . y
P1 C7 1.799(3) . ?
P1 C10 1.819(3) . ?
P1 C16 1.832(3) . ?
P2 C8 1.798(3) . ?
P2 C28 1.817(4) . ?
P2 C22 1.840(3) . ?
P3 C34 1.816(4) . ?
P3 C9 1.824(3) . ?
P3 C40 1.829(3) . ?
Si O 1.606(2) . y
Si C52 1.877(4) . ?
Si C46 1.881(4) . ?
Si C58 1.881(3) . ?
B C1 1.616(5) . ?
B C8 1.660(4) . ?
B C9 1.677(4) . ?
B C7 1.691(5) . ?
C1 C2 1.357(4) . ?
C1 C6 1.399(4) . ?
C2 C3 1.396(5) . ?
C2 H2 0.9500 . ?
C3 C4 1.344(5) . ?
C3 H3 0.9500 . ?
C4 C5 1.351(5) . ?
C4 H4 0.9500 . ?
C5 C6 1.379(5) . ?
C5 H5 0.9500 . ?
C6 H6 0.9500 . ?
C7 H7A 0.9900 . ?
C7 H7B 0.9900 . ?
C8 H8A 0.9900 . ?
C8 H8B 0.9900 . ?
C9 H9A 0.9900 . ?
C9 H9B 0.9900 . ?
C10 C15 1.372(4) . ?
C10 C11 1.378(4) . ?
C11 C12 1.370(4) . ?
C11 H11 0.9500 . ?
C12 C13 1.361(5) . ?
C12 H12 0.9500 . ?
C13 C14 1.362(5) . ?
C13 H13 0.9500 . ?
C14 C15 1.389(4) . ?
C14 H14 0.9500 . ?
C15 H15 0.9500 . ?
C16 C17 1.380(4) . ?
C16 C21 1.381(4) . ?
C17 C18 1.391(5) . ?
C17 H17 0.9500 . ?
C18 C19 1.381(5) . ?
C18 H18 0.9500 . ?
C19 C20 1.362(5) . ?
C19 H19 0.9500 . ?
C20 C21 1.371(4) . ?
C20 H20 0.9500 . ?
C21 H21 0.9500 . ?
C22 C23 1.364(4) . ?
C22 C27 1.372(4) . ?
C23 C24 1.400(5) . ?
C23 H23 0.9500 . ?
C24 C25 1.343(6) . ?
C24 H24 0.9500 . ?
C25 C26 1.361(6) . ?
C25 H25 0.9500 . ?
C26 C27 1.384(5) . ?
C26 H26 0.9500 . ?
C27 H27 0.9500 . ?
C28 C33 1.375(5) . ?
C28 C29 1.384(5) . ?
C29 C30 1.395(5) . ?
C29 H29 0.9500 . ?
C30 C31 1.375(6) . ?
C30 H30 0.9500 . ?
C31 C32 1.377(6) . ?
C31 H31 0.9500 . ?
C32 C33 1.380(5) . ?
C32 H32 0.9500 . ?
C33 H33 0.9500 . ?
C34 C39 1.358(5) . ?
C34 C35 1.384(5) . ?
C35 C36 1.389(6) . ?
C35 H35 0.9500 . ?
C36 C37 1.373(8) . ?
C36 H36 0.9500 . ?
C37 C38 1.348(8) . ?
C37 H37 0.9500 . ?
C38 C39 1.383(6) . ?
C38 H38 0.9500 . ?
C39 H39 0.9500 . ?
C40 C41 1.359(4) . ?
C40 C45 1.381(5) . ?
C41 C42 1.388(5) . ?
C41 H41 0.9500 . ?
C42 C43 1.370(6) . ?
C42 H42 0.9500 . ?
C43 C44 1.332(5) . ?
C43 H43 0.9500 . ?
C44 C45 1.394(5) . ?
C44 H44 0.9500 . ?
C45 H45 0.9500 . ?
C46 C51 1.372(5) . ?
C46 C47 1.375(4) . ?
C47 C48 1.370(5) . ?
C47 H47 0.9500 . ?
C48 C49 1.364(5) . ?
C48 H48 0.9500 . ?
C49 C50 1.353(5) . ?
C49 H49 0.9500 . ?
C50 C51 1.381(5) . ?
C50 H50 0.9500 . ?
C51 H51 0.9500 . ?
C52 C57 1.377(5) . ?
C52 C53 1.379(5) . ?
C53 C54 1.396(5) . ?
C53 H53 0.9500 . ?
C54 C55 1.352(6) . ?
C54 H54 0.9500 . ?
C55 C56 1.353(6) . ?
C55 H55 0.9500 . ?
C56 C57 1.382(5) . ?
C56 H56 0.9500 . ?
C57 H57 0.9500 . ?
C58 C63 1.379(4) . ?
C58 C59 1.389(4) . ?
C59 C60 1.405(5) . ?
C59 H59 0.9500 . ?
C60 C61 1.365(5) . ?
C60 H60 0.9500 . ?
C61 C62 1.343(5) . ?
C61 H61 0.9500 . ?
C62 C63 1.408(5) . ?
C62 H62 0.9500 . ?
C63 H63 0.9500 . ?
C64 C65 1.345(8) . ?
C64 C69 1.377(8) . ?
C64 H64 0.9500 . ?
C65 C66 1.311(7) . ?
C65 H65 0.9500 . ?
C66 C67 1.329(7) . ?
C66 H66 0.9500 . ?
C67 C68 1.350(7) . ?
C67 H67 0.9500 . ?
C68 C69 1.331(7) . ?
C68 H68 0.9500 . ?
C69 H69 0.9500 . ?
C70 C71 1.294(9) . ?
C70 C72 1.298(9) 2_655 ?
C70 H70 0.9500 . ?
C71 C72 1.342(9) . ?
C71 H71 0.9500 . ?
C72 C70 1.298(9) 2_655 ?
C72 H72 0.9500 . ?
